data_7702793
loop_
_publ_author_name
'Hart, Richard'
'Levason, William'
'Patel, Bhavesh'
'Reid, Gillian'

_publ_section_title
;
 Synthesis, properties and crystal structures of 6-, 7- and 8-coordinate
 Zr(iv) and Hf(iv) complexes involving thioether and selenoether ligands
;
_journal_issue 16
_journal_name_full 'Journal of the Chemical Society, Dalton Transactions'
_journal_page_first 3153
_journal_paper_doi 10.1039/b201080c
_journal_year 2002
_chemical_compound_source CH2Cl2
_chemical_formula_moiety 'C10 H24 Cl8 S4 Zr2 '
_chemical_formula_structural '[(ZrCl4)2{MeS(CH2)3SMe}2]'
_chemical_formula_sum 'C10 H24 Cl8 S4 Zr2'
_chemical_formula_weight 738.60
_space_group_IT_number 61
_space_group_name_Hall '-P 2ac 2ab'
_space_group_name_H-M_alt 'P b c a'
_symmetry_cell_setting orthorhombic
_symmetry_Int_Tables_number 61
_symmetry_space_group_name_H-M 'P b c a'
_audit_creation_date 2001-05-31
_audit_creation_method 'by teXsan for Windows v1.06'
_cell_angle_alpha 90
_cell_angle_beta 90
_cell_angle_gamma 90
_cell_formula_units_Z 8
_cell_length_a 15.8646(2)
_cell_length_b 15.4382(2)
_cell_length_c 21.6118(4)
_cell_measurement_temperature 150.0(1)
_cell_volume 5293.18(14)
_computing_cell_refinement 'Enraf Nonius Kappa CCD diffractometer'
_computing_data_collection 'Enraf Nonius Kappa CCD diffractometer'
_computing_data_reduction 'CrystalClear (Rigaku Corporation, 1999)'
_computing_publication_material 'teXsan for Windows version 1.06 (MSC, 1997-1999)'
_computing_structure_refinement 'teXsan for Windows version 1.06 (MSC, 1997-1999)'
_computing_structure_solution
;
SHELX97 (Sheldrick, 1997)
;
_diffrn_ambient_temperature 150.0(1)
_diffrn_measurement_device 'Mercury CCD'
_diffrn_measurement_method \w
_diffrn_orient_matrix_UB_11 0.00000
_diffrn_orient_matrix_UB_12 0.00000
_diffrn_orient_matrix_UB_13 0.00000
_diffrn_orient_matrix_UB_21 0.00000
_diffrn_orient_matrix_UB_22 0.00000
_diffrn_orient_matrix_UB_23 0.00000
_diffrn_orient_matrix_UB_31 0.00000
_diffrn_orient_matrix_UB_32 0.00000
_diffrn_orient_matrix_UB_33 0.00000
_diffrn_radiation_detector CCD
_diffrn_radiation_monochromator graphite
_diffrn_radiation_source 'X-ray tube'
_diffrn_radiation_type 'Mo K\a'
_diffrn_radiation_wavelength 0.71073
_diffrn_reflns_av_R_equivalents 0.06222
_diffrn_reflns_av_sigmaI/netI 0.147
_diffrn_reflns_limit_h_max 19
_diffrn_reflns_limit_h_min -19
_diffrn_reflns_limit_k_max 19
_diffrn_reflns_limit_k_min -18
_diffrn_reflns_limit_l_max 26
_diffrn_reflns_limit_l_min -27
_diffrn_reflns_number 30995
_diffrn_reflns_reduction_process 'Lp corrections applied'
_diffrn_reflns_theta_max 26.36
_diffrn_reflns_theta_min 2.93
_diffrn_standards_decay_% 0.00
_diffrn_standards_interval_count 0
_diffrn_standards_number 0
_exptl_absorpt_coefficient_mu 1.906
_exptl_absorpt_correction_type SORTAV
_exptl_crystal_colour colourless
_exptl_crystal_density_diffrn 1.854
_exptl_crystal_density_meas ?
_exptl_crystal_description rhomboid
_exptl_crystal_F_000 2912.00
_exptl_crystal_size_max 0.30
_exptl_crystal_size_mid 0.10
_exptl_crystal_size_min 0.10
_refine_diff_density_max 0.79
_refine_diff_density_min -0.75
_refine_ls_extinction_method none
_refine_ls_goodness_of_fit_all 1.200
_refine_ls_goodness_of_fit_ref 1.200
_refine_ls_hydrogen_treatment noref
_refine_ls_matrix_type full
_refine_ls_number_constraints 0
_refine_ls_number_parameters 217
_refine_ls_number_reflns 3205
_refine_ls_number_restraints 0
_refine_ls_R_factor_all 0.0417
_refine_ls_R_factor_gt 0.0420
_refine_ls_shift/su_max 0.0000
_refine_ls_shift/su_mean 0.0000
_refine_ls_structure_factor_coef F
_refine_ls_weighting_details 'w = 1/[\s^2^(Fo)]'
_refine_ls_weighting_scheme sigma
_refine_ls_wR_factor_all 0.0490
_refine_ls_wR_factor_ref 0.0490
_reflns_number_gt 3205
_reflns_number_total 5961
_reflns_threshold_expression I>3.00\s(I)
_cod_data_source_file b201080c.txt
_cod_data_source_block '_01bp009'
_cod_depositor_comments
;
The following automatic conversions were performed:

data item '_exptl_crystal_density_meas' value 'not measured' was
changed to '?' -- the value is perceived as not measured.

Automatic conversion script
Id: cif_fix_values 6909 2019-04-08 15:41:33Z antanas 
;
_cod_original_cell_volume 5293.18(12)
_cod_original_sg_symbol_H-M 'P b c a    '
_cod_original_formula_sum 'C10 H24 Cl8 S4 Zr2 '
_cod_database_code 7702793

loop_
_symmetry_equiv_pos_as_xyz
'   +x,   +y,   +z'
'1/2+x,1/2-y,   -z'
'   -x,1/2+y,1/2-z'
'1/2-x,   -y,1/2+z'
'   -x,   -y,   -z'
'1/2-x,1/2+y,   +z'
'   +x,1/2-y,1/2+z'
'1/2+x,   +y,1/2-z'

loop_
_atom_site_label
_atom_site_fract_x
_atom_site_fract_y
_atom_site_fract_z
_atom_site_U_iso_or_equiv
_atom_site_occupancy
_atom_site_adp_type
_atom_site_calc_flag
Zr(1) 0.25080(3) 0.04569(3) 0.01068(3) 0.0210(2) 1.000 Uani d
Zr(2) 0.50011(4) 0.21499(3) -0.25691(3) 0.0239(2) 1.000 Uani d
Cl(1) 0.21672(10) 0.17359(8) -0.04590(8) 0.0343(4) 1.000 Uani d
Cl(2) 0.11695(10) -0.02200(10) 0.00526(8) 0.0383(5) 1.000 Uani d
Cl(3) 0.33102(10) -0.08148(9) 0.03619(7) 0.0343(4) 1.000 Uani d
Cl(4) 0.24267(10) 0.10418(10) 0.11189(7) 0.0373(5) 1.000 Uani d
Cl(5) 0.53183(10) 0.08832(8) -0.19728(7) 0.0315(4) 1.000 Uani d
Cl(6) 0.63305(11) 0.28466(10) -0.25017(8) 0.0444(5) 1.000 Uani d
Cl(7) 0.41641(10) 0.34031(8) -0.28190(7) 0.0367(5) 1.000 Uani d
Cl(8) 0.51391(11) 0.15397(11) -0.35704(7) 0.0442(5) 1.000 Uani d
S(1) 0.41367(9) 0.11037(8) -0.00175(6) 0.0224(4) 1.000 Uani d
S(2) 0.46363(9) 0.28547(8) -0.14099(7) 0.0247(4) 1.000 Uani d
S(3) 0.33775(10) 0.15078(8) -0.25285(7) 0.0256(4) 1.000 Uani d
S(4) 0.29098(10) -0.01422(9) -0.10681(7) 0.0253(4) 1.000 Uani d
C(1) 0.4722(4) 0.0821(4) 0.0664(3) 0.030(2) 1.000 Uani d
C(2) 0.4172(4) 0.2290(3) 0.0018(3) 0.026(2) 1.000 Uani d
C(3) 0.5034(4) 0.2639(3) -0.0161(3) 0.025(2) 1.000 Uani d
C(4) 0.5314(4) 0.2411(3) -0.0813(3) 0.027(2) 1.000 Uani d
C(5) 0.4999(4) 0.3967(3) -0.1421(3) 0.035(2) 1.000 Uani d
C(6) 0.2915(4) 0.1677(4) -0.3286(3) 0.039(2) 1.000 Uani d
C(7) 0.3326(4) 0.0336(3) -0.2497(3) 0.027(2) 1.000 Uani d
C(8) 0.2460(4) 0.0022(4) -0.2301(3) 0.029(2) 1.000 Uani d
C(9) 0.2204(4) 0.0282(3) -0.1656(3) 0.028(2) 1.000 Uani d
C(10) 0.2629(4) -0.1273(4) -0.1091(3) 0.040(2) 1.000 Uani d
H(1) 0.4402 0.0964 0.1021 0.036 1.000 Uiso c
H(2) 0.4835 0.0217 0.0662 0.036 1.000 Uiso c
H(3) 0.5239 0.1132 0.0669 0.036 1.000 Uiso c
H(4) 0.3763 0.2519 -0.0258 0.031 1.000 Uiso c
H(5) 0.4045 0.2470 0.0428 0.031 1.000 Uiso c
H(6) 0.5020 0.3252 -0.0126 0.030 1.000 Uiso c
H(7) 0.5437 0.2411 0.0121 0.030 1.000 Uiso c
H(8) 0.5318 0.1798 -0.0853 0.032 1.000 Uiso c
H(9) 0.5868 0.2629 -0.0874 0.032 1.000 Uiso c
H(10) 0.5074 0.4166 -0.1009 0.041 1.000 Uiso c
H(11) 0.5520 0.4000 -0.1637 0.041 1.000 Uiso c
H(12) 0.4593 0.4319 -0.1624 0.041 1.000 Uiso c
H(13) 0.2358 0.1891 -0.3241 0.046 1.000 Uiso c
H(14) 0.3244 0.2084 -0.3510 0.046 1.000 Uiso c
H(15) 0.2902 0.1143 -0.3505 0.046 1.000 Uiso c
H(16) 0.3451 0.0109 -0.2895 0.032 1.000 Uiso c
H(17) 0.3731 0.0133 -0.2208 0.032 1.000 Uiso c
H(18) 0.2058 0.0251 -0.2583 0.035 1.000 Uiso c
H(19) 0.2456 -0.0593 -0.2324 0.035 1.000 Uiso c
H(20) 0.1652 0.0069 -0.1578 0.034 1.000 Uiso c
H(21) 0.2203 0.0896 -0.1630 0.034 1.000 Uiso c
H(22) 0.2566 -0.1484 -0.0681 0.047 1.000 Uiso c
H(23) 0.2113 -0.1341 -0.1308 0.047 1.000 Uiso c
H(24) 0.3060 -0.1590 -0.1296 0.047 1.000 Uiso c

loop_
_atom_site_aniso_label
_atom_site_aniso_U_11
_atom_site_aniso_U_22
_atom_site_aniso_U_33
_atom_site_aniso_U_12
_atom_site_aniso_U_13
_atom_site_aniso_U_23
Zr(1) 0.0170(3) 0.0207(3) 0.0252(3) -0.0002(2) 0.0015(3) 0.0012(2)
Zr(2) 0.0204(4) 0.0282(3) 0.0231(3) 0.0034(3) 0.0016(3) 0.0050(3)
Cl(1) 0.0309(9) 0.0220(7) 0.0501(10) 0.0036(7) -0.0097(8) 0.0064(7)
Cl(2) 0.0250(10) 0.0411(9) 0.0487(10) -0.0107(7) 0.0035(8) -0.0047(7)
Cl(3) 0.0355(10) 0.0291(7) 0.0382(9) 0.0068(7) 0.0016(8) 0.0109(7)
Cl(4) 0.0340(10) 0.0470(9) 0.0309(9) -0.0060(8) 0.0057(8) -0.0109(7)
Cl(5) 0.0338(9) 0.0295(7) 0.0311(9) 0.0071(7) -0.0061(7) 0.0043(7)
Cl(6) 0.0274(10) 0.0546(10) 0.0513(11) -0.0080(8) 0.0059(8) 0.0073(9)
Cl(7) 0.0403(10) 0.0322(8) 0.0374(9) 0.0074(7) -0.0048(8) 0.0096(7)
Cl(8) 0.0416(11) 0.0652(11) 0.0259(9) 0.0125(9) 0.0066(8) -0.0023(8)
S(1) 0.0204(8) 0.0241(7) 0.0227(8) -0.0006(6) 0.0005(7) 0.0013(6)
S(2) 0.0215(8) 0.0262(7) 0.0264(8) 0.0027(6) 0.0012(7) 0.0033(6)
S(3) 0.0250(9) 0.0253(7) 0.0265(8) 0.0017(7) -0.0009(7) 0.0023(6)
S(4) 0.0251(9) 0.0227(7) 0.0281(9) 0.0016(7) 0.0015(7) 0.0038(6)
C(1) 0.022(3) 0.041(4) 0.028(4) 0.002(3) -0.002(3) 0.004(3)
C(2) 0.029(4) 0.022(3) 0.027(3) 0.000(3) 0.005(3) 0.000(2)
C(3) 0.023(4) 0.023(3) 0.029(3) -0.004(3) -0.001(3) 0.000(3)
C(4) 0.030(4) 0.021(3) 0.029(3) 0.000(3) -0.001(3) 0.007(3)
C(5) 0.039(4) 0.027(3) 0.038(4) 0.001(3) -0.002(3) 0.001(3)
C(6) 0.038(4) 0.044(4) 0.034(4) 0.004(3) -0.014(3) 0.010(3)
C(7) 0.029(4) 0.030(3) 0.022(3) 0.006(3) 0.000(3) -0.003(2)
C(8) 0.032(4) 0.035(3) 0.020(3) 0.000(3) -0.003(3) 0.003(3)
C(9) 0.013(3) 0.034(3) 0.036(4) -0.007(3) 0.001(3) 0.007(3)
C(10) 0.064(5) 0.022(3) 0.033(4) 0.001(3) 0.001(4) -0.005(3)

loop_
_atom_type_symbol
_atom_type_oxidation_number
_atom_type_number_in_cell
_atom_type_scat_dispersion_real
_atom_type_scat_dispersion_imag
_atom_type_scat_source
C 0 80 0.002 0.002
;International Tables for Crystallography
(1992, Vol. C, Table 6.1.1.2)
;
H 0 192 0.000 0.000
;International Tables for Crystallography
(1992, Vol. C, Table 6.1.1.2)
;
S 0 32 0.110 0.124
;International Tables for Crystallography
(1992, Vol. C, Table 6.1.1.2)
;
Cl 0 64 0.132 0.159
;International Tables for Crystallography
(1992, Vol. C, Tables 4.2.6.8 and 6.1.1.1)
;
Zr 0 16 -2.965 0.560
;International Tables for Crystallography
(1992, Vol. C, Tables 4.2.6.8 and 6.1.1.1)
;

loop_
_geom_angle_atom_site_label_1
_geom_angle_atom_site_label_2
_geom_angle_atom_site_label_3
_geom_angle
_geom_angle_publ_flag
CL1 ZR1 CL2 97.85(6) ?
CL1 ZR1 CL3 156.05(7) ?
CL1 ZR1 CL4 98.37(6) ?
CL1 ZR1 S1 82.18(5) ?
CL1 ZR1 S4 81.89(6) ?
CL2 ZR1 CL3 97.21(6) ?
CL2 ZR1 CL4 99.49(6) ?
CL2 ZR1 S1 170.21(6) ?
CL2 ZR1 S4 90.78(6) ?
CL3 ZR1 CL4 97.37(6) ?
CL3 ZR1 S1 79.84(5) ?
CL3 ZR1 S4 79.40(5) ?
CL4 ZR1 S1 90.17(5) ?
CL4 ZR1 S4 169.57(6) ?
S1 ZR1 S4 79.52(5) ?
CL5 ZR2 CL6 98.65(6) ?
CL5 ZR2 CL7 153.18(6) ?
CL5 ZR2 CL8 98.47(6) ?
CL5 ZR2 S2 83.05(5) ?
CL5 ZR2 S3 83.44(5) ?
CL6 ZR2 CL7 98.03(6) ?
CL6 ZR2 CL8 98.87(7) ?
CL6 ZR2 S2 87.28(6) ?
CL6 ZR2 S3 171.99(6) ?
CL7 ZR2 CL8 99.53(6) ?
CL7 ZR2 S2 76.93(5) ?
CL7 ZR2 S3 77.36(5) ?
CL8 ZR2 S2 173.33(6) ?
CL8 ZR2 S3 88.42(6) ?
S2 ZR2 S3 85.29(5) ?
ZR1 S1 C1 108.3(2) ?
ZR1 S1 C2 112.5(2) ?
C1 S1 C2 101.1(3) ?
ZR2 S2 C4 111.6(2) ?
ZR2 S2 C5 106.9(2) ?
C4 S2 C5 100.3(3) ?
ZR2 S3 C6 107.3(2) ?
ZR2 S3 C7 113.7(2) ?
C6 S3 C7 99.2(3) ?
ZR1 S4 C9 112.2(2) ?
ZR1 S4 C10 106.9(2) ?
C9 S4 C10 100.2(3) ?
S1 C1 H1 109.5 no
S1 C1 H2 109.5 no
S1 C1 H3 109.5 no
H1 C1 H2 109.5 no
H1 C1 H3 109.5 no
H2 C1 H3 109.5 no
S1 C2 C3 111.8(4) ?
S1 C2 H4 108.9 no
S1 C2 H5 108.9 no
C3 C2 H4 108.9 no
C3 C2 H5 108.9 no
H4 C2 H5 109.5 no
C2 C3 C4 114.6(5) ?
C2 C3 H6 108.2 no
C2 C3 H7 108.2 no
C4 C3 H6 108.2 no
C4 C3 H7 108.2 no
H6 C3 H7 109.5 no
S2 C4 C3 113.5(4) ?
S2 C4 H8 108.4 no
S2 C4 H9 108.4 no
C3 C4 H8 108.5 no
C3 C4 H9 108.5 no
H8 C4 H9 109.5 no
S2 C5 H10 109.5 no
S2 C5 H11 109.5 no
S2 C5 H12 109.5 no
H10 C5 H11 109.5 no
H10 C5 H12 109.5 no
H11 C5 H12 109.5 no
S3 C6 H13 109.5 no
S3 C6 H14 109.5 no
S3 C6 H15 109.5 no
H13 C6 H14 109.5 no
H13 C6 H15 109.5 no
H14 C6 H15 109.5 no
S3 C7 C8 111.7(4) ?
S3 C7 H16 108.9 no
S3 C7 H17 108.9 no
C8 C7 H16 108.9 no
C8 C7 H17 108.9 no
H16 C7 H17 109.5 no
C7 C8 C9 114.7(5) ?
C7 C8 H18 108.2 no
C7 C8 H19 108.2 no
C9 C8 H18 108.2 no
C9 C8 H19 108.2 no
H18 C8 H19 109.5 no
S4 C9 C8 112.6(4) ?
S4 C9 H20 108.7 no
S4 C9 H21 108.7 no
C8 C9 H20 108.7 no
C8 C9 H21 108.7 no
H20 C9 H21 109.5 no
S4 C10 H22 109.5 no
S4 C10 H23 109.5 no
S4 C10 H24 109.5 no
H22 C10 H23 109.5 no
H22 C10 H24 109.5 no
H23 C10 H24 109.5 no

loop_
_geom_bond_atom_site_label_1
_geom_bond_atom_site_label_2
_geom_bond_distance
_geom_bond_publ_flag
ZR1 CL1 2.385(2) ?
ZR1 CL2 2.370(2) ?
ZR1 CL3 2.404(2) ?
ZR1 CL4 2.370(2) ?
ZR1 S1 2.783(2) ?
ZR1 S4 2.777(2) ?
ZR2 CL5 2.395(2) ?
ZR2 CL6 2.372(2) ?
ZR2 CL7 2.408(2) ?
ZR2 CL8 2.370(2) ?
ZR2 S2 2.792(2) ?
ZR2 S3 2.761(2) ?
S1 C1 1.795(6) ?
S1 C2 1.834(6) ?
S2 C4 1.813(6) ?
S2 C5 1.811(6) ?
S3 C6 1.813(7) ?
S3 C7 1.812(5) ?
S4 C9 1.816(7) ?
S4 C10 1.802(6) ?
C1 H1 0.95 no
C1 H2 0.95 no
C1 H3 0.95 no
C2 C3 1.520(8) ?
C2 H4 0.95 no
C2 H5 0.95 no
C3 C4 1.519(8) ?
C3 H6 0.95 no
C3 H7 0.95 no
C4 H8 0.95 no
C4 H9 0.95 no
C5 H10 0.95 no
C5 H11 0.95 no
C5 H12 0.95 no
C6 H13 0.95 no
C6 H14 0.95 no
C6 H15 0.95 no
C7 C8 1.516(9) ?
C7 H16 0.95 no
C7 H17 0.95 no
C8 C9 1.507(9) ?
C8 H18 0.95 no
C8 H19 0.95 no
C9 H20 0.95 no
C9 H21 0.95 no
C10 H22 0.95 no
C10 H23 0.95 no
C10 H24 0.95 no
